data_4338562
loop_
_publ_author_name
'Berenguer, Jes\'us R'
'Gil, Bel\'en'
'Fern\'andez, Julio'
'Forni\'es, Juan'
'Lalinde, Elena'

_publ_section_title
;
 Self-Assembly of Luminescent Alkynyl-Based Platinum--Cadmium Complexes
 Containing Auxiliary Diimine or Terpyridine Ligands
;
_journal_coden_ASTM INOCAJ
_journal_issue 12
_journal_name_full 'Inorganic chemistry'
_journal_page_first 5250
_journal_page_last 5262
_journal_paper_doi 10.1021/ic9002109
_journal_volume 48
_journal_year 2009
_chemical_formula_sum 'C99 H68 Cd2 F20 N6 O4 Pt2'
_chemical_formula_weight 2400.57
_chemical_name_common 'Compound X'
_space_group_IT_number 2
_symmetry_cell_setting triclinic
_symmetry_space_group_name_Hall '-P 1'
_symmetry_space_group_name_H-M 'P -1'
_atom_sites_solution_hydrogens geom
_atom_sites_solution_primary direct
_atom_sites_solution_secondary difmap
_audit_conform_dict_location ftp://ftp.iucr.org/pub/cif_core.dic
_audit_conform_dict_name cif_core.dic
_audit_conform_dict_version 2.4
_audit_creation_date 2009-03-20T18:59:25-00:00
_audit_creation_method 'WinGX routine CIF_UPDATE'
_cell_angle_alpha 83.9210(10)
_cell_angle_beta 87.1790(10)
_cell_angle_gamma 76.5470(10)
_cell_formula_units_Z 2
_cell_length_a 15.1965(2)
_cell_length_b 15.5331(2)
_cell_length_c 19.7826(3)
_cell_measurement_reflns_used 54902
_cell_measurement_temperature 173.0(10)
_cell_volume 4514.53(11)
_computing_cell_refinement 'HKL Scalepack (Otwinowski & Minor 1997)'
_computing_data_collection 'Collect (Nonius BV, 1997-2000)'
_computing_data_reduction 'HKL Denzo and Scalepack (Otwinowski & Minor 1997)'
_computing_structure_refinement 'SHELXL-97 (Sheldrick, 1997)'
_computing_structure_solution 'SHELXS-97 (Sheldrick, 1990)'
_diffrn_ambient_temperature 173.0(10)
_diffrn_detector_area_resol_mean 9
_diffrn_measured_fraction_theta_full 0.984
_diffrn_measured_fraction_theta_max 0.984
_diffrn_measurement_device '95mm CCD camera on \k-goniostat'
_diffrn_measurement_device_type KappaCCD
_diffrn_measurement_method CCD
_diffrn_orient_matrix_type 'by Nonius Collect from scalepack cell'
_diffrn_orient_matrix_UB_11 -0.0171348
_diffrn_orient_matrix_UB_12 0.0029663
_diffrn_orient_matrix_UB_13 0.0492989
_diffrn_orient_matrix_UB_21 -0.0615623
_diffrn_orient_matrix_UB_22 -0.0079793
_diffrn_orient_matrix_UB_23 -0.0092845
_diffrn_orient_matrix_UB_31 0.022304
_diffrn_orient_matrix_UB_32 -0.065963
_diffrn_orient_matrix_UB_33 0.0083259
_diffrn_radiation_monochromator graphite
_diffrn_radiation_type MoK\a
_diffrn_radiation_wavelength 0.71073
_diffrn_reflns_av_unetI/netI 0.064
_diffrn_reflns_limit_h_max 18
_diffrn_reflns_limit_h_min -18
_diffrn_reflns_limit_k_max 18
_diffrn_reflns_limit_k_min -18
_diffrn_reflns_limit_l_max 24
_diffrn_reflns_limit_l_min 0
_diffrn_reflns_number 16860
_diffrn_reflns_theta_full 25.68
_diffrn_reflns_theta_max 25.68
_diffrn_reflns_theta_min 1.38
_exptl_absorpt_coefficient_mu 3.651
_exptl_absorpt_correction_T_max 0.6118
_exptl_absorpt_correction_T_min 0.3229
_exptl_absorpt_correction_type refdelf
_exptl_crystal_colour yellow
_exptl_crystal_density_diffrn 1.766
_exptl_crystal_density_method 'not measured'
_exptl_crystal_description block
_exptl_crystal_F_000 2336
_exptl_crystal_size_max 0.4
_exptl_crystal_size_mid 0.3
_exptl_crystal_size_min 0.2
_refine_diff_density_max 1.891
_refine_diff_density_min -3.081
_refine_diff_density_rms 0.258
_refine_ls_extinction_method none
_refine_ls_goodness_of_fit_ref 0.984
_refine_ls_hydrogen_treatment constr
_refine_ls_matrix_type fullcycle
_refine_ls_number_parameters 1196
_refine_ls_number_reflns 16860
_refine_ls_number_restraints 2
_refine_ls_restrained_S_all 0.984
_refine_ls_R_factor_all 0.0799
_refine_ls_R_factor_gt 0.0585
_refine_ls_shift/su_max 0.766
_refine_ls_shift/su_mean 0.008
_refine_ls_structure_factor_coef Fsqd
_refine_ls_weighting_details 'calc w=1/[\s^2^(Fo^2^)+(0.1326P)^2^+0.7633P] where P=(Fo^2^+2Fc^2^)/3'
_refine_ls_weighting_scheme calc
_refine_ls_wR_factor_gt 0.1595
_refine_ls_wR_factor_ref 0.1823
_reflns_number_gt 12801
_reflns_number_total 16860
_reflns_threshold_expression >2sigma(I)
_cod_data_source_file ic9002109_si_002.cif
_cod_data_source_block (4b_acetone)_(4b_H2O)_2acetone
_cod_original_sg_symbol_H-M P-1
_cod_database_code 4338562

loop_
_symmetry_equiv_pos_as_xyz
'x, y, z'
'-x, -y, -z'

loop_
_atom_site_label
_atom_site_type_symbol
_atom_site_fract_x
_atom_site_fract_y
_atom_site_fract_z
_atom_site_U_iso_or_equiv
_atom_site_adp_type
_atom_site_occupancy
_atom_site_symmetry_multiplicity
_atom_site_calc_flag
_atom_site_refinement_flags
Pt1 Pt 0.052993(18) 0.213408(17) 0.358374(12) 0.02323(7) Uani 1 1 d .
Cd1 Cd 0.12469(4) 0.26375(3) 0.21888(2) 0.02733(12) Uani 1 1 d .
F1 F -0.1166(3) 0.3660(3) 0.4073(3) 0.0535(13) Uani 1 1 d .
F2 F -0.2809(3) 0.3576(4) 0.4556(3) 0.0790(19) Uani 1 1 d .
F3 F -0.3358(3) 0.2000(4) 0.4672(3) 0.0711(17) Uani 1 1 d .
F4 F -0.2210(3) 0.0530(3) 0.4273(2) 0.0574(14) Uani 1 1 d .
F5 F -0.0568(3) 0.0583(3) 0.3778(2) 0.0440(11) Uani 1 1 d .
F6 F 0.0685(3) 0.0941(3) 0.5016(2) 0.0381(11) Uani 1 1 d .
F7 F 0.1041(3) 0.1241(3) 0.6264(2) 0.0443(12) Uani 1 1 d .
F8 F 0.1296(3) 0.2857(3) 0.6518(2) 0.0450(12) Uani 1 1 d .
F9 F 0.1163(4) 0.4186(3) 0.5488(2) 0.0527(13) Uani 1 1 d .
F10 F 0.0856(3) 0.3891(3) 0.4220(2) 0.0478(12) Uani 1 1 d .
N1 N 0.2260(4) 0.1660(4) 0.1532(3) 0.0311(14) Uani 1 1 d .
N2 N 0.2186(4) 0.3391(4) 0.1532(3) 0.0279(14) Uani 1 1 d .
N3 N 0.0840(4) 0.4140(4) 0.2363(3) 0.0332(15) Uani 1 1 d .
C1 C 0.1842(5) 0.2075(5) 0.3327(3) 0.0286(17) Uani 1 1 d .
C2 C 0.2651(5) 0.1936(5) 0.3209(4) 0.0284(16) Uani 1 1 d .
C3 C 0.3629(5) 0.1680(5) 0.3111(3) 0.0303(17) Uani 1 1 d .
C4 C 0.4032(5) 0.1025(5) 0.2694(4) 0.0377(19) Uani 1 1 d .
H4 H 0.3665 0.0737 0.2464 0.045 Uiso 1 1 calc R
C5 C 0.4965(5) 0.0786(6) 0.2611(4) 0.041(2) Uani 1 1 d .
H5 H 0.5225 0.0335 0.2324 0.049 Uiso 1 1 calc R
C6 C 0.5522(5) 0.1179(6) 0.2929(4) 0.040(2) Uani 1 1 d .
C7 C 0.5136(6) 0.1818(6) 0.3366(4) 0.048(2) Uani 1 1 d .
H7 H 0.5512 0.2087 0.3605 0.057 Uiso 1 1 calc R
C8 C 0.4192(5) 0.2066(5) 0.3453(4) 0.0365(18) Uani 1 1 d .
H8 H 0.3934 0.2505 0.375 0.044 Uiso 1 1 calc R
C9 C 0.6548(5) 0.0921(6) 0.2830(4) 0.056(3) Uani 1 1 d .
H9A H 0.6701 0.0606 0.2421 0.084 Uiso 1 1 calc R
H9B H 0.6814 0.0532 0.3227 0.084 Uiso 1 1 calc R
H9C H 0.6788 0.1458 0.278 0.084 Uiso 1 1 calc R
C10 C 0.0214(5) 0.1821(5) 0.2683(3) 0.0287(16) Uani 1 1 d .
C11 C 0.0000(5) 0.1624(5) 0.2141(4) 0.0326(17) Uani 1 1 d .
C12 C -0.0390(5) 0.1368(5) 0.1563(4) 0.0355(18) Uani 1 1 d .
C13 C 0.0041(5) 0.1323(5) 0.0918(4) 0.0369(19) Uani 1 1 d .
H13 H 0.0624 0.1447 0.0849 0.044 Uiso 1 1 calc R
C14 C -0.0397(6) 0.1091(6) 0.0375(4) 0.042(2) Uani 1 1 d .
H14 H -0.0102 0.1055 -0.0059 0.05 Uiso 1 1 calc R
C15 C -0.1245(5) 0.0918(5) 0.0465(4) 0.0359(19) Uani 1 1 d .
C16 C -0.1671(5) 0.0962(5) 0.1098(4) 0.041(2) Uani 1 1 d .
H16 H -0.2254 0.0837 0.1162 0.049 Uiso 1 1 calc R
C17 C -0.1245(5) 0.1192(6) 0.1653(4) 0.040(2) Uani 1 1 d .
H17 H -0.1544 0.1225 0.2086 0.048 Uiso 1 1 calc R
C18 C -0.1705(6) 0.0684(6) -0.0128(4) 0.051(2) Uani 1 1 d .
H18A H -0.1289 0.0635 -0.0524 0.077 Uiso 1 1 calc R
H18B H -0.2249 0.1151 -0.0237 0.077 Uiso 1 1 calc R
H18C H -0.1875 0.0115 -0.0007 0.077 Uiso 1 1 calc R
C19 C -0.0782(5) 0.2120(5) 0.3901(3) 0.0330(18) Uani 1 1 d .
C20 C -0.1396(5) 0.2856(5) 0.4099(4) 0.0390(19) Uani 1 1 d .
C21 C -0.2250(5) 0.2837(6) 0.4343(4) 0.045(2) Uani 1 1 d .
C22 C -0.2519(5) 0.2039(7) 0.4408(4) 0.046(2) Uani 1 1 d .
C23 C -0.1942(5) 0.1298(6) 0.4208(4) 0.039(2) Uani 1 1 d .
C24 C -0.1102(5) 0.1342(5) 0.3963(3) 0.0304(17) Uani 1 1 d .
C25 C 0.0773(5) 0.2392(4) 0.4543(3) 0.0265(16) Uani 1 1 d .
C26 C 0.0839(5) 0.1762(4) 0.5101(3) 0.0258(15) Uani 1 1 d .
C27 C 0.0998(5) 0.1901(5) 0.5749(4) 0.0319(17) Uani 1 1 d .
C28 C 0.1130(5) 0.2706(5) 0.5883(4) 0.0348(18) Uani 1 1 d .
C29 C 0.1070(5) 0.3369(5) 0.5355(4) 0.0326(17) Uani 1 1 d .
C30 C 0.0884(5) 0.3206(5) 0.4717(3) 0.0274(16) Uani 1 1 d .
C31 C 0.2318(5) 0.0772(5) 0.1580(4) 0.0343(18) Uani 1 1 d .
H31 H 0.1858 0.0546 0.1831 0.041 Uiso 1 1 calc R
C32 C 0.3007(6) 0.0184(5) 0.1284(4) 0.043(2) Uani 1 1 d .
H32 H 0.3015 -0.0432 0.1319 0.052 Uiso 1 1 calc R
C33 C 0.3676(6) 0.0504(6) 0.0942(4) 0.046(2) Uani 1 1 d .
H33 H 0.4172 0.0108 0.0746 0.056 Uiso 1 1 calc R
C34 C 0.3634(5) 0.1417(5) 0.0877(4) 0.040(2) Uani 1 1 d .
H34 H 0.4089 0.165 0.0624 0.047 Uiso 1 1 calc R
C35 C 0.2924(5) 0.1975(5) 0.1186(3) 0.0287(16) Uani 1 1 d .
C36 C 0.2842(5) 0.2950(5) 0.1142(3) 0.0305(17) Uani 1 1 d .
C37 C 0.3379(6) 0.3385(5) 0.0713(4) 0.039(2) Uani 1 1 d .
H37 H 0.3848 0.3061 0.0441 0.047 Uiso 1 1 calc R
C38 C 0.3222(6) 0.4293(6) 0.0688(4) 0.051(2) Uani 1 1 d .
H38 H 0.3589 0.4604 0.0402 0.061 Uiso 1 1 calc R
C39 C 0.2527(6) 0.4756(5) 0.1081(4) 0.043(2) Uani 1 1 d .
H39 H 0.2405 0.5387 0.1059 0.052 Uiso 1 1 calc R
C40 C 0.2006(5) 0.4285(5) 0.1511(4) 0.0314(17) Uani 1 1 d .
C41 C 0.1264(6) 0.4693(5) 0.1981(4) 0.0354(18) Uani 1 1 d .
C42 C 0.1007(7) 0.5603(5) 0.2035(4) 0.052(2) Uani 1 1 d .
H42 H 0.131 0.5994 0.1766 0.062 Uiso 1 1 calc R
C43 C 0.0316(7) 0.5939(5) 0.2478(4) 0.059(3) Uani 1 1 d .
H43 H 0.0138 0.656 0.2517 0.07 Uiso 1 1 calc R
C44 C -0.0117(6) 0.5356(6) 0.2866(4) 0.049(2) Uani 1 1 d .
H44 H -0.06 0.5569 0.3172 0.058 Uiso 1 1 calc R
C45 C 0.0172(5) 0.4461(5) 0.2796(4) 0.0375(19) Uani 1 1 d .
H45 H -0.0116 0.4057 0.3065 0.045 Uiso 1 1 calc R
O2 O 0.4588(4) -0.3619(4) 0.3736(3) 0.0484(15) Uani 1 1 d .
Pt2 Pt 0.452455(19) -0.234775(19) 0.141132(13) 0.02803(7) Uani 1 1 d .
Cd2 Cd 0.37134(4) -0.28595(3) 0.27838(3) 0.02755(12) Uani 1 1 d .
F11 F 0.4448(3) -0.1089(3) 0.0022(2) 0.0426(11) Uani 1 1 d .
F12 F 0.4022(3) -0.1249(3) -0.1233(2) 0.0497(13) Uani 1 1 d .
F13 F 0.3552(4) -0.2742(3) -0.1550(2) 0.0556(14) Uani 1 1 d .
F14 F 0.3558(5) -0.4102(4) -0.0566(3) 0.0789(19) Uani 1 1 d .
F15 F 0.3979(4) -0.3961(3) 0.0703(2) 0.0723(18) Uani 1 1 d .
F16 F 0.5713(4) -0.0894(4) 0.1086(3) 0.0664(16) Uani 1 1 d .
F17 F 0.7410(4) -0.0998(5) 0.0630(3) 0.102(3) Uani 1 1 d .
F18 F 0.8532(4) -0.2580(6) 0.0446(3) 0.118(3) Uani 1 1 d .
F19 F 0.7910(4) -0.4077(6) 0.0706(4) 0.114(3) Uani 1 1 d .
F20 F 0.6198(4) -0.4009(4) 0.1112(3) 0.0766(18) Uani 1 1 d .
N4 N 0.2760(4) -0.1822(4) 0.3416(3) 0.0280(13) Uani 1 1 d .
N5 N 0.2588(4) -0.3490(4) 0.3343(3) 0.0278(14) Uani 1 1 d .
N6 N 0.3860(4) -0.4331(4) 0.2523(3) 0.0324(14) Uani 1 1 d .
C46 C 0.3199(5) -0.2166(5) 0.1635(3) 0.0294(17) Uani 1 1 d .
C47 C 0.2384(5) -0.2011(5) 0.1737(3) 0.0301(17) Uani 1 1 d .
C48 C 0.1415(5) -0.1780(5) 0.1819(3) 0.0303(17) Uani 1 1 d .
C49 C 0.0975(5) -0.1176(5) 0.2267(3) 0.0352(18) Uani 1 1 d .
H49 H 0.133 -0.0897 0.2516 0.042 Uiso 1 1 calc R
C50 C 0.0039(5) -0.0962(6) 0.2367(4) 0.042(2) Uani 1 1 d .
H50 H -0.0233 -0.0558 0.2687 0.05 Uiso 1 1 calc R
C51 C -0.0486(5) -0.1338(6) 0.2000(4) 0.042(2) Uani 1 1 d .
C52 C -0.0063(6) -0.1929(6) 0.1521(4) 0.049(2) Uani 1 1 d .
H52 H -0.0423 -0.2183 0.1256 0.058 Uiso 1 1 calc R
C53 C 0.0851(5) -0.2138(5) 0.1437(4) 0.0370(19) Uani 1 1 d .
H53 H 0.1119 -0.2535 0.1112 0.044 Uiso 1 1 calc R
C54 C -0.1506(6) -0.1124(7) 0.2125(5) 0.066(3) Uani 1 1 d .
H54A H -0.1701 -0.1672 0.2283 0.099 Uiso 1 1 calc R
H54B H -0.1808 -0.0858 0.1702 0.099 Uiso 1 1 calc R
H54C H -0.1666 -0.0704 0.2472 0.099 Uiso 1 1 calc R
C55 C 0.4853(5) -0.2091(5) 0.2340(4) 0.0357(18) Uani 1 1 d .
C56 C 0.5066(5) -0.1935(5) 0.2878(4) 0.0342(18) Uani 1 1 d .
C57 C 0.5433(5) -0.1674(5) 0.3454(4) 0.0362(18) Uani 1 1 d .
C58 C 0.6241(5) -0.1425(6) 0.3389(4) 0.046(2) Uani 1 1 d .
H58 H 0.6557 -0.1448 0.2962 0.056 Uiso 1 1 calc R
C59 C 0.6619(5) -0.1134(6) 0.3935(4) 0.041(2) Uani 1 1 d .
H59 H 0.719 -0.0982 0.3876 0.049 Uiso 1 1 calc R
C60 C 0.6156(5) -0.1067(5) 0.4562(4) 0.0366(19) Uani 1 1 d .
C61 C 0.5339(5) -0.1321(5) 0.4627(4) 0.039(2) Uani 1 1 d .
H61 H 0.5016 -0.1293 0.5051 0.046 Uiso 1 1 calc R
C62 C 0.4977(5) -0.1618(6) 0.4080(4) 0.0382(19) Uani 1 1 d .
H62 H 0.4412 -0.1783 0.4138 0.046 Uiso 1 1 calc R
C63 C 0.6544(7) -0.0733(7) 0.5143(4) 0.059(3) Uani 1 1 d .
H63A H 0.6081 -0.0608 0.5505 0.089 Uiso 1 1 calc R
H63B H 0.6739 -0.0186 0.4981 0.089 Uiso 1 1 calc R
H63C H 0.7064 -0.1186 0.5321 0.089 Uiso 1 1 calc R
C64 C 0.4234(5) -0.2513(5) 0.0439(3) 0.0311(17) Uani 1 1 d .
C65 C 0.4218(5) -0.1865(5) -0.0101(3) 0.0306(17) Uani 1 1 d .
C66 C 0.4014(5) -0.1918(5) -0.0748(4) 0.0325(17) Uani 1 1 d .
C67 C 0.3790(5) -0.2664(5) -0.0908(4) 0.0363(19) Uani 1 1 d .
C68 C 0.3778(7) -0.3342(5) -0.0411(4) 0.049(2) Uani 1 1 d .
C69 C 0.4032(6) -0.3258(5) 0.0233(4) 0.043(2) Uani 1 1 d .
C70 C 0.5866(6) -0.2472(6) 0.1120(4) 0.042(2) Uani 1 1 d .
C71 C 0.6240(7) -0.1723(7) 0.0999(4) 0.054(3) Uani 1 1 d .
C72 C 0.7128(7) -0.1750(8) 0.0760(4) 0.061(3) Uani 1 1 d .
C73 C 0.7668(7) -0.2550(10) 0.0673(5) 0.073(4) Uani 1 1 d .
C74 C 0.7347(7) -0.3283(9) 0.0803(5) 0.071(3) Uani 1 1 d .
C75 C 0.6477(6) -0.3245(6) 0.1014(4) 0.046(2) Uani 1 1 d .
C76 C 0.2821(6) -0.0972(5) 0.3388(4) 0.0378(19) Uani 1 1 d .
H76 H 0.332 -0.0798 0.3151 0.045 Uiso 1 1 calc R
C77 C 0.2166(6) -0.0334(5) 0.3700(4) 0.045(2) Uani 1 1 d .
H77 H 0.2231 0.0262 0.3675 0.054 Uiso 1 1 calc R
C78 C 0.1433(6) -0.0560(5) 0.4041(4) 0.043(2) Uani 1 1 d .
H78 H 0.098 -0.0126 0.4243 0.052 Uiso 1 1 calc R
C79 C 0.1370(6) -0.1437(5) 0.4080(4) 0.041(2) Uani 1 1 d .
H79 H 0.0879 -0.1618 0.4324 0.049 Uiso 1 1 calc R
C80 C 0.2034(5) -0.2059(5) 0.3761(3) 0.0265(16) Uani 1 1 d .
C81 C 0.1983(5) -0.3008(5) 0.3749(3) 0.0288(16) Uani 1 1 d .
C82 C 0.1360(5) -0.3388(5) 0.4145(4) 0.0368(19) Uani 1 1 d .
H82 H 0.0932 -0.3044 0.4434 0.044 Uiso 1 1 calc R
C83 C 0.1380(6) -0.4272(5) 0.4107(4) 0.042(2) Uani 1 1 d .
H83 H 0.0961 -0.4539 0.4374 0.05 Uiso 1 1 calc R
C84 C 0.1996(5) -0.4776(5) 0.3689(4) 0.0379(19) Uani 1 1 d .
H84 H 0.2005 -0.5384 0.3659 0.045 Uiso 1 1 calc R
C85 C 0.2610(5) -0.4360(5) 0.3307(4) 0.0311(17) Uani 1 1 d .
C86 C 0.3317(5) -0.4824(5) 0.2849(3) 0.0295(17) Uani 1 1 d .
C87 C 0.3441(6) -0.5723(5) 0.2763(4) 0.040(2) Uani 1 1 d .
H87 H 0.3054 -0.6066 0.2991 0.048 Uiso 1 1 calc R
C88 C 0.4135(6) -0.6103(5) 0.2341(4) 0.049(2) Uani 1 1 d .
H88 H 0.423 -0.6717 0.2279 0.059 Uiso 1 1 calc R
C89 C 0.4690(6) -0.5613(5) 0.2009(4) 0.049(2) Uani 1 1 d .
H89 H 0.5179 -0.5877 0.1724 0.059 Uiso 1 1 calc R
C90 C 0.4513(6) -0.4709(5) 0.2103(4) 0.042(2) Uani 1 1 d .
H90 H 0.4873 -0.4351 0.1858 0.05 Uiso 1 1 calc R
O1 O 0.0295(5) 0.3353(5) 0.1099(4) 0.088(3) Uani 1 1 d .
C91 C -0.0364(13) 0.3591(11) 0.0822(9) 0.151(5) Uani 1 1 d D
C92 C -0.0561(11) 0.3759(10) 0.0102(8) 0.151(5) Uani 1 1 d D
H92A H -0.04 0.4314 -0.0083 0.227 Uiso 1 1 calc R
H92B H -0.1208 0.3809 0.0042 0.227 Uiso 1 1 calc R
H92C H -0.0209 0.3266 -0.0138 0.227 Uiso 1 1 calc R
C93 C -0.1117(11) 0.3690(10) 0.1344(8) 0.151(5) Uani 1 1 d D
H93A H -0.0953 0.3233 0.1726 0.227 Uiso 1 1 calc R
H93B H -0.1669 0.3622 0.1141 0.227 Uiso 1 1 calc R
H93C H -0.1223 0.4281 0.1507 0.227 Uiso 1 1 calc R
O3 O 0.3839(4) -0.4889(4) 0.4528(3) 0.0662(19) Uani 1 1 d .
C94 C 0.4048(6) -0.5676(6) 0.4696(4) 0.043(2) Uani 1 1 d .
C95 C 0.3414(7) -0.6133(7) 0.5100(5) 0.075(3) Uani 1 1 d .
H95A H 0.3002 -0.5709 0.5369 0.112 Uiso 1 1 calc R
H95B H 0.3757 -0.6621 0.5404 0.112 Uiso 1 1 calc R
H95C H 0.3063 -0.6371 0.4793 0.112 Uiso 1 1 calc R
C96 C 0.4915(6) -0.6225(7) 0.4476(5) 0.066(3) Uani 1 1 d .
H96A H 0.4919 -0.6249 0.3982 0.099 Uiso 1 1 calc R
H96B H 0.4996 -0.6827 0.4705 0.099 Uiso 1 1 calc R
H96C H 0.541 -0.5964 0.4592 0.099 Uiso 1 1 calc R
O4 O 0.6094(7) -0.4727(10) 0.3246(6) 0.182(7) Uani 1 1 d .
C97 C 0.6739(11) -0.4927(19) 0.3011(10) 0.178(11) Uani 1 1 d .
C98 C 0.7291(15) -0.5658(18) 0.2701(10) 0.265(16) Uani 1 1 d .
H98A H 0.7036 -0.6182 0.2804 0.398 Uiso 1 1 calc R
H98B H 0.7904 -0.5785 0.2877 0.398 Uiso 1 1 calc R
H98C H 0.7315 -0.551 0.2207 0.398 Uiso 1 1 calc R
C99 C 0.7108(13) -0.4019(14) 0.2858(9) 0.175(10) Uani 1 1 d .
H99A H 0.6594 -0.3509 0.2777 0.262 Uiso 1 1 calc R
H99B H 0.7513 -0.4063 0.2456 0.262 Uiso 1 1 calc R
H99C H 0.7439 -0.3938 0.3251 0.262 Uiso 1 1 calc R

loop_
_atom_site_aniso_label
_atom_site_aniso_U_11
_atom_site_aniso_U_22
_atom_site_aniso_U_33
_atom_site_aniso_U_23
_atom_site_aniso_U_13
_atom_site_aniso_U_12
Pt1 0.02722(16) 0.02301(14) 0.02046(14) -0.00408(11) 0.00331(11) -0.00772(11)
Cd1 0.0341(3) 0.0236(3) 0.0242(3) -0.0015(2) 0.0046(2) -0.0078(2)
F1 0.042(3) 0.037(3) 0.083(4) -0.022(3) 0.014(3) -0.009(2)
F2 0.036(3) 0.086(4) 0.119(5) -0.051(4) 0.024(3) -0.008(3)
F3 0.033(3) 0.106(5) 0.078(4) -0.015(3) 0.018(3) -0.025(3)
F4 0.050(3) 0.061(3) 0.067(3) 0.010(3) -0.004(3) -0.033(3)
F5 0.047(3) 0.029(2) 0.057(3) -0.003(2) 0.004(2) -0.012(2)
F6 0.063(3) 0.021(2) 0.032(2) -0.0047(17) -0.002(2) -0.013(2)
F7 0.068(3) 0.037(3) 0.027(2) 0.0016(19) -0.002(2) -0.011(2)
F8 0.066(3) 0.047(3) 0.024(2) -0.017(2) -0.004(2) -0.010(2)
F9 0.085(4) 0.034(3) 0.049(3) -0.019(2) 0.000(3) -0.028(3)
F10 0.083(4) 0.032(2) 0.035(3) 0.002(2) -0.004(2) -0.029(3)
N1 0.036(4) 0.025(3) 0.032(3) -0.006(3) -0.003(3) -0.004(3)
N2 0.041(4) 0.021(3) 0.021(3) -0.003(2) 0.003(3) -0.006(3)
N3 0.039(4) 0.031(3) 0.028(3) -0.002(3) -0.002(3) -0.006(3)
C1 0.047(5) 0.027(4) 0.012(3) 0.000(3) 0.002(3) -0.011(3)
C2 0.026(4) 0.025(4) 0.033(4) -0.002(3) 0.004(3) -0.005(3)
C3 0.032(4) 0.036(4) 0.021(4) 0.000(3) 0.002(3) -0.006(3)
C4 0.034(5) 0.050(5) 0.028(4) -0.004(4) -0.007(3) -0.005(4)
C5 0.040(5) 0.049(5) 0.027(4) -0.001(4) 0.002(4) 0.001(4)
C6 0.026(4) 0.054(5) 0.032(4) 0.009(4) 0.004(3) 0.002(4)
C7 0.038(5) 0.063(6) 0.046(5) 0.007(4) -0.007(4) -0.025(5)
C8 0.036(5) 0.038(4) 0.036(4) -0.004(3) 0.001(4) -0.008(4)
C9 0.027(5) 0.077(7) 0.056(6) 0.010(5) 0.001(4) -0.001(4)
C10 0.027(4) 0.033(4) 0.022(4) 0.000(3) 0.003(3) -0.002(3)
C11 0.038(5) 0.038(4) 0.025(4) -0.009(3) 0.001(3) -0.013(4)
C12 0.042(5) 0.035(4) 0.029(4) -0.003(3) -0.011(4) -0.007(4)
C13 0.035(5) 0.053(5) 0.028(4) -0.011(4) 0.008(3) -0.019(4)
C14 0.049(5) 0.053(5) 0.026(4) -0.010(4) 0.001(4) -0.015(4)
C15 0.049(5) 0.034(4) 0.026(4) 0.002(3) -0.017(4) -0.012(4)
C16 0.036(5) 0.042(5) 0.050(5) 0.004(4) -0.006(4) -0.020(4)
C17 0.031(5) 0.055(5) 0.036(5) -0.004(4) 0.000(4) -0.013(4)
C18 0.064(6) 0.054(6) 0.042(5) -0.004(4) -0.018(4) -0.025(5)
C19 0.035(4) 0.040(4) 0.018(4) -0.002(3) 0.000(3) 0.003(3)
C20 0.039(5) 0.039(5) 0.041(5) -0.014(4) 0.003(4) -0.012(4)
C21 0.030(5) 0.053(5) 0.049(5) -0.026(4) 0.001(4) 0.004(4)
C22 0.021(4) 0.079(7) 0.040(5) -0.007(5) 0.004(4) -0.016(4)
C23 0.034(5) 0.054(5) 0.034(4) 0.010(4) -0.002(4) -0.028(4)
C24 0.035(4) 0.031(4) 0.027(4) 0.001(3) -0.003(3) -0.014(3)
C25 0.033(4) 0.023(4) 0.022(4) -0.001(3) 0.002(3) -0.003(3)
C26 0.028(4) 0.021(3) 0.029(4) -0.010(3) 0.007(3) -0.006(3)
C27 0.035(4) 0.027(4) 0.032(4) 0.000(3) 0.001(3) -0.005(3)
C28 0.031(4) 0.046(5) 0.027(4) -0.013(3) 0.000(3) -0.004(4)
C29 0.039(5) 0.028(4) 0.035(4) -0.011(3) 0.003(3) -0.013(3)
C30 0.030(4) 0.030(4) 0.028(4) -0.007(3) 0.002(3) -0.017(3)
C31 0.038(5) 0.024(4) 0.041(5) -0.003(3) -0.009(4) -0.005(3)
C32 0.061(6) 0.022(4) 0.049(5) -0.015(4) -0.004(4) -0.008(4)
C33 0.041(5) 0.047(5) 0.045(5) -0.025(4) 0.000(4) 0.009(4)
C34 0.039(5) 0.047(5) 0.031(4) -0.011(4) 0.014(4) -0.006(4)
C35 0.030(4) 0.036(4) 0.019(4) -0.007(3) 0.000(3) -0.004(3)
C36 0.032(4) 0.038(4) 0.023(4) -0.007(3) 0.002(3) -0.009(3)
C37 0.048(5) 0.047(5) 0.025(4) -0.004(4) 0.013(4) -0.019(4)
C38 0.067(6) 0.050(6) 0.040(5) -0.002(4) 0.019(5) -0.031(5)
C39 0.066(6) 0.026(4) 0.038(5) 0.005(3) 0.004(4) -0.019(4)
C40 0.039(5) 0.028(4) 0.030(4) -0.006(3) 0.001(3) -0.011(3)
C41 0.054(5) 0.020(4) 0.028(4) -0.005(3) 0.000(4) 0.001(3)
C42 0.082(7) 0.022(4) 0.048(5) -0.006(4) 0.010(5) -0.006(4)
C43 0.088(8) 0.022(4) 0.055(6) -0.011(4) 0.007(5) 0.010(5)
C44 0.050(6) 0.045(5) 0.045(5) -0.014(4) 0.003(4) 0.003(4)
C45 0.047(5) 0.036(4) 0.030(4) -0.007(3) 0.005(4) -0.008(4)
O2 0.054(4) 0.045(3) 0.046(3) 0.000(3) -0.009(3) -0.012(3)
Pt2 0.03507(18) 0.02953(15) 0.02143(15) -0.00267(11) 0.00294(13) -0.01198(13)
Cd2 0.0320(3) 0.0244(3) 0.0256(3) -0.0011(2) 0.0051(2) -0.0069(2)
F11 0.067(3) 0.029(2) 0.037(2) -0.0060(19) 0.003(2) -0.021(2)
F12 0.071(3) 0.044(3) 0.033(3) 0.010(2) -0.004(2) -0.017(3)
F13 0.076(4) 0.052(3) 0.036(3) -0.013(2) -0.012(3) -0.003(3)
F14 0.145(6) 0.049(3) 0.058(3) -0.006(3) -0.033(4) -0.047(4)
F15 0.143(6) 0.046(3) 0.043(3) 0.012(2) -0.028(3) -0.054(4)
F16 0.072(4) 0.049(3) 0.082(4) 0.020(3) -0.015(3) -0.031(3)
F17 0.087(5) 0.150(7) 0.091(5) 0.034(5) -0.020(4) -0.087(5)
F18 0.047(4) 0.237(11) 0.090(5) -0.049(6) 0.023(4) -0.064(5)
F19 0.052(4) 0.147(7) 0.140(6) -0.079(6) 0.016(4) 0.006(4)
F20 0.057(4) 0.059(4) 0.120(5) -0.041(3) 0.019(3) -0.015(3)
N4 0.036(4) 0.024(3) 0.026(3) -0.002(2) -0.004(3) -0.009(3)
N5 0.038(4) 0.019(3) 0.024(3) 0.002(2) 0.000(3) -0.004(3)
N6 0.038(4) 0.028(3) 0.028(3) -0.003(3) 0.004(3) -0.002(3)
C46 0.044(5) 0.026(4) 0.016(4) 0.004(3) -0.001(3) -0.005(3)
C47 0.037(5) 0.028(4) 0.026(4) 0.000(3) 0.001(3) -0.012(3)
C48 0.036(4) 0.027(4) 0.024(4) 0.001(3) 0.005(3) -0.002(3)
C49 0.040(5) 0.038(4) 0.025(4) 0.004(3) -0.004(3) -0.005(4)
C50 0.044(5) 0.044(5) 0.031(4) 0.005(4) 0.001(4) 0.000(4)
C51 0.037(5) 0.046(5) 0.035(5) 0.010(4) -0.001(4) 0.000(4)
C52 0.050(6) 0.055(6) 0.047(5) 0.006(4) -0.018(4) -0.024(5)
C53 0.039(5) 0.038(4) 0.034(4) -0.001(3) 0.000(4) -0.010(4)
C54 0.032(5) 0.094(8) 0.063(6) 0.013(6) -0.005(5) -0.004(5)
C55 0.039(5) 0.039(4) 0.029(4) -0.003(3) 0.002(4) -0.008(4)
C56 0.040(5) 0.042(5) 0.023(4) -0.008(3) 0.008(3) -0.015(4)
C57 0.030(4) 0.040(5) 0.037(5) -0.001(4) -0.001(4) -0.005(4)
C58 0.031(5) 0.063(6) 0.042(5) -0.006(4) 0.007(4) -0.007(4)
C59 0.030(5) 0.053(5) 0.043(5) -0.003(4) -0.008(4) -0.017(4)
C60 0.047(5) 0.037(4) 0.031(4) 0.009(3) -0.016(4) -0.024(4)
C61 0.045(5) 0.051(5) 0.021(4) 0.002(3) 0.007(4) -0.018(4)
C62 0.031(4) 0.060(5) 0.027(4) 0.000(4) -0.003(3) -0.018(4)
C63 0.072(7) 0.070(7) 0.045(5) -0.005(5) -0.010(5) -0.034(6)
C64 0.045(5) 0.023(4) 0.024(4) -0.003(3) 0.002(3) -0.006(3)
C65 0.037(4) 0.032(4) 0.023(4) -0.008(3) 0.009(3) -0.008(3)
C66 0.040(5) 0.027(4) 0.026(4) -0.002(3) 0.001(3) -0.001(3)
C67 0.040(5) 0.043(5) 0.024(4) -0.007(3) 0.000(3) -0.006(4)
C68 0.078(7) 0.030(4) 0.043(5) -0.008(4) -0.012(5) -0.018(4)
C69 0.068(6) 0.037(5) 0.029(4) -0.002(4) -0.012(4) -0.020(4)
C70 0.048(5) 0.057(5) 0.021(4) 0.000(4) 0.002(4) -0.016(4)
C71 0.065(7) 0.067(7) 0.037(5) 0.011(5) -0.010(5) -0.039(6)
C72 0.061(7) 0.101(9) 0.034(5) 0.010(5) -0.003(5) -0.054(7)
C73 0.039(6) 0.147(13) 0.043(6) -0.011(7) 0.006(5) -0.042(7)
C74 0.048(6) 0.118(10) 0.058(7) -0.040(7) 0.003(5) -0.026(7)
C75 0.037(5) 0.064(6) 0.045(5) -0.023(4) 0.006(4) -0.020(5)
C76 0.049(5) 0.027(4) 0.042(5) 0.002(3) -0.016(4) -0.015(4)
C77 0.063(6) 0.020(4) 0.050(5) -0.010(4) -0.024(5) -0.001(4)
C78 0.055(6) 0.038(5) 0.037(5) -0.020(4) -0.003(4) 0.000(4)
C79 0.042(5) 0.040(5) 0.040(5) -0.012(4) 0.006(4) -0.007(4)
C80 0.035(4) 0.024(4) 0.021(4) -0.005(3) -0.007(3) -0.004(3)
C81 0.032(4) 0.030(4) 0.027(4) -0.003(3) 0.003(3) -0.011(3)
C82 0.038(5) 0.035(4) 0.040(5) -0.009(4) 0.010(4) -0.011(4)
C83 0.047(5) 0.040(5) 0.042(5) 0.000(4) 0.010(4) -0.020(4)
C84 0.052(5) 0.031(4) 0.034(4) -0.001(3) 0.010(4) -0.018(4)
C85 0.037(4) 0.027(4) 0.027(4) -0.002(3) 0.000(3) -0.003(3)
C86 0.044(5) 0.025(4) 0.019(4) -0.002(3) -0.002(3) -0.008(3)
C87 0.058(6) 0.020(4) 0.041(5) 0.003(3) -0.004(4) -0.009(4)
C88 0.080(7) 0.022(4) 0.038(5) -0.007(3) 0.008(5) 0.002(4)
C89 0.059(6) 0.037(5) 0.044(5) -0.017(4) 0.008(4) 0.007(4)
C90 0.051(5) 0.039(5) 0.032(4) 0.000(4) 0.006(4) -0.004(4)
O1 0.088(6) 0.058(5) 0.120(6) -0.005(4) -0.065(5) -0.011(4)
C91 0.160(11) 0.099(7) 0.168(12) -0.021(8) -0.066(9) 0.039(7)
C92 0.160(11) 0.099(7) 0.168(12) -0.021(8) -0.066(9) 0.039(7)
C93 0.160(11) 0.099(7) 0.168(12) -0.021(8) -0.066(9) 0.039(7)
O3 0.067(5) 0.048(4) 0.077(5) 0.008(3) -0.005(4) -0.004(3)
C94 0.044(5) 0.045(5) 0.042(5) -0.003(4) -0.012(4) -0.011(4)
C95 0.056(7) 0.079(8) 0.078(8) 0.027(6) 0.001(6) -0.009(6)
C96 0.053(6) 0.067(7) 0.079(7) -0.032(6) -0.011(5) -0.006(5)
O4 0.083(8) 0.286(18) 0.116(9) 0.015(9) 0.013(7) 0.066(10)
C97 0.058(11) 0.30(3) 0.147(17) -0.080(19) -0.010(11) 0.039(15)
C98 0.20(2) 0.32(4) 0.18(2) -0.03(2) 0.065(18) 0.12(2)
C99 0.148(19) 0.23(3) 0.160(17) 0.044(17) -0.021(14) -0.103(19)

loop_
_atom_type_symbol
_atom_type_description
_atom_type_scat_dispersion_real
_atom_type_scat_dispersion_imag
_atom_type_scat_source
C C 0.0033 0.0016 'International Tables Vol C Tables 4.2.6.8 and 6.1.1.4'
H H 0 0 'International Tables Vol C Tables 4.2.6.8 and 6.1.1.4'
Cd Cd -0.8075 1.2024 'International Tables Vol C Tables 4.2.6.8 and 6.1.1.4'
F F 0.0171 0.0103 'International Tables Vol C Tables 4.2.6.8 and 6.1.1.4'
O O 0.0106 0.006 'International Tables Vol C Tables 4.2.6.8 and 6.1.1.4'
Pt Pt -1.7033 8.3905 'International Tables Vol C Tables 4.2.6.8 and 6.1.1.4'
N N 0.0061 0.0033 'International Tables Vol C Tables 4.2.6.8 and 6.1.1.4'

loop_
_geom_angle_atom_site_label_1
_geom_angle_atom_site_label_2
_geom_angle_atom_site_label_3
_geom_angle
C10 Pt1 C1 94.9(3)
C10 Pt1 C25 174.9(3)
C1 Pt1 C25 89.3(3)
C10 Pt1 C19 87.1(3)
C1 Pt1 C19 175.8(3)
C25 Pt1 C19 88.6(3)
C10 Pt1 Cd1 51.3(2)
C1 Pt1 Cd1 54.48(19)
C25 Pt1 Cd1 133.7(2)
C19 Pt1 Cd1 129.2(2)
N2 Cd1 N3 70.6(2)
N2 Cd1 N1 69.7(2)
N3 Cd1 N1 140.2(2)
N2 Cd1 C10 170.5(2)
N3 Cd1 C10 113.5(2)
N1 Cd1 C10 105.5(2)
N2 Cd1 C1 112.7(2)
N3 Cd1 C1 97.4(2)
N1 Cd1 C1 99.7(2)
C10 Cd1 C1 75.8(3)
N2 Cd1 C11 144.0(2)
N3 Cd1 C11 122.7(2)
N1 Cd1 C11 89.6(2)
C10 Cd1 C11 26.4(2)
C1 Cd1 C11 99.2(2)
N2 Cd1 Pt1 147.81(15)
N3 Cd1 Pt1 91.08(15)
N1 Cd1 Pt1 124.83(14)
C10 Cd1 Pt1 41.69(19)
C1 Cd1 Pt1 41.77(19)
C11 Cd1 Pt1 68.13(16)
C35 N1 C31 118.0(7)
C35 N1 Cd1 117.3(5)
C31 N1 Cd1 123.6(5)
C36 N2 C40 121.1(6)
C36 N2 Cd1 120.1(5)
C40 N2 Cd1 118.5(5)
C45 N3 C41 120.2(7)
C45 N3 Cd1 122.0(5)
C41 N3 Cd1 117.7(5)
C2 C1 Pt1 172.2(6)
C2 C1 Cd1 101.0(5)
Pt1 C1 Cd1 83.8(3)
C1 C2 C3 173.9(8)
C4 C3 C8 117.8(8)
C4 C3 C2 121.5(8)
C8 C3 C2 120.6(7)
C5 C4 C3 120.6(8)
C5 C4 H4 119.7
C3 C4 H4 119.7
C6 C5 C4 122.0(8)
C6 C5 H5 119
C4 C5 H5 119
C5 C6 C7 118.5(8)
C5 C6 C9 121.7(9)
C7 C6 C9 119.7(9)
C6 C7 C8 119.9(8)
C6 C7 H7 120
C8 C7 H7 120
C3 C8 C7 121.1(8)
C3 C8 H8 119.5
C7 C8 H8 119.5
C6 C9 H9A 109.5
C6 C9 H9B 109.5
H9A C9 H9B 109.5
C6 C9 H9C 109.5
H9A C9 H9C 109.5
H9B C9 H9C 109.5
C11 C10 Pt1 178.3(7)
C11 C10 Cd1 94.7(5)
Pt1 C10 Cd1 87.0(3)
C10 C11 C12 170.2(8)
C10 C11 Cd1 58.9(5)
C12 C11 Cd1 130.2(5)
C17 C12 C13 119.5(8)
C17 C12 C11 117.5(7)
C13 C12 C11 123.0(8)
C12 C13 C14 119.5(8)
C12 C13 H13 120.2
C14 C13 H13 120.2
C15 C14 C13 121.0(8)
C15 C14 H14 119.5
C13 C14 H14 119.5
C14 C15 C16 119.7(7)
C14 C15 C18 119.9(8)
C16 C15 C18 120.5(8)
C15 C16 C17 120.5(8)
C15 C16 H16 119.7
C17 C16 H16 119.7
C12 C17 C16 119.9(8)
C12 C17 H17 120.1
C16 C17 H17 120.1
C15 C18 H18A 109.5
C15 C18 H18B 109.5
H18A C18 H18B 109.5
C15 C18 H18C 109.5
H18A C18 H18C 109.5
H18B C18 H18C 109.5
C20 C19 C24 114.5(8)
C20 C19 Pt1 123.4(6)
C24 C19 Pt1 122.0(6)
C21 C20 F1 116.0(8)
C21 C20 C19 123.4(8)
F1 C20 C19 120.6(8)
F2 C21 C20 120.5(8)
F2 C21 C22 120.1(8)
C20 C21 C22 119.3(8)
F3 C22 C23 120.4(8)
F3 C22 C21 120.1(9)
C23 C22 C21 119.4(8)
F4 C23 C24 121.3(8)
F4 C23 C22 118.9(7)
C24 C23 C22 119.7(8)
F5 C24 C23 116.4(7)
F5 C24 C19 120.0(7)
C23 C24 C19 123.6(8)
C26 C25 C30 112.1(6)
C26 C25 Pt1 122.9(5)
C30 C25 Pt1 125.0(5)
C27 C26 F6 116.1(6)
C27 C26 C25 125.1(7)
F6 C26 C25 118.7(6)
C26 C27 C28 120.0(7)
C26 C27 F7 120.7(7)
C28 C27 F7 119.3(7)
F8 C28 C27 121.0(7)
F8 C28 C29 120.6(7)
C27 C28 C29 118.3(7)
C30 C29 F9 121.4(7)
C30 C29 C28 119.6(7)
F9 C29 C28 118.9(7)
C29 C30 F10 116.0(6)
C29 C30 C25 124.8(7)
F10 C30 C25 119.1(6)
N1 C31 C32 123.3(8)
N1 C31 H31 118.3
C32 C31 H31 118.3
C33 C32 C31 118.4(8)
C33 C32 H32 120.8
C31 C32 H32 120.8
C32 C33 C34 119.8(8)
C32 C33 H33 120.1
C34 C33 H33 120.1
C35 C34 C33 119.0(8)
C35 C34 H34 120.5
C33 C34 H34 120.5
N1 C35 C34 121.4(7)
N1 C35 C36 116.8(7)
C34 C35 C36 121.8(7)
N2 C36 C37 121.7(7)
N2 C36 C35 115.1(6)
C37 C36 C35 123.1(7)
C38 C37 C36 118.6(8)
C38 C37 H37 120.7
C36 C37 H37 120.7
C37 C38 C39 119.9(7)
C37 C38 H38 120
C39 C38 H38 120
C40 C39 C38 119.3(7)
C40 C39 H39 120.4
C38 C39 H39 120.4
N2 C40 C39 119.4(7)
N2 C40 C41 115.6(6)
C39 C40 C41 125.0(7)
N3 C41 C42 120.0(8)
N3 C41 C40 117.1(6)
C42 C41 C40 123.0(7)
C43 C42 C41 120.2(8)
C43 C42 H42 119.9
C41 C42 H42 119.9
C44 C43 C42 118.9(8)
C44 C43 H43 120.6
C42 C43 H43 120.6
C45 C44 C43 118.4(8)
C45 C44 H44 120.8
C43 C44 H44 120.8
N3 C45 C44 122.4(8)
N3 C45 H45 118.8
C44 C45 H45 118.8
C46 Pt2 C55 94.7(3)
C46 Pt2 C64 87.6(3)
C55 Pt2 C64 175.0(3)
C46 Pt2 C70 175.9(3)
C55 Pt2 C70 87.9(3)
C64 Pt2 C70 89.6(3)
C46 Pt2 Cd2 54.81(18)
C55 Pt2 Cd2 52.3(2)
C64 Pt2 Cd2 132.2(2)
C70 Pt2 Cd2 129.2(2)
N4 Cd2 N5 70.2(2)
N4 Cd2 N6 139.0(2)
N5 Cd2 N6 68.9(2)
N4 Cd2 O2 94.70(14)
N5 Cd2 O2 82.72(14)
N6 Cd2 O2 81.39(15)
N4 Cd2 C55 103.0(2)
N5 Cd2 C55 172.1(2)
N6 Cd2 C55 117.9(2)
O2 Cd2 C55 94.12(19)
N4 Cd2 C46 97.6(2)
N5 Cd2 C46 109.8(2)
N6 Cd2 C46 94.9(2)
O2 Cd2 C46 164.86(18)
C55 Cd2 C46 74.5(3)
N4 Cd2 Pt2 122.53(13)
N5 Cd2 Pt2 145.09(14)
N6 Cd2 Pt2 91.61(14)
O2 Cd2 Pt2 124.06(14)
C55 Cd2 Pt2 41.90(19)
C46 Cd2 Pt2 41.04(18)
C76 N4 C80 118.2(7)
C76 N4 Cd2 122.7(5)
C80 N4 Cd2 118.5(4)
C81 N5 C85 120.5(6)
C81 N5 Cd2 119.3(4)
C85 N5 Cd2 119.9(5)
C90 N6 C86 119.2(7)
C90 N6 Cd2 121.5(5)
C86 N6 Cd2 119.1(5)
C47 C46 Pt2 175.8(6)
C47 C46 Cd2 99.6(5)
Pt2 C46 Cd2 84.1(3)
C46 C47 C48 176.0(8)
C49 C48 C53 115.9(7)
C49 C48 C47 122.3(7)
C53 C48 C47 121.8(7)
C50 C49 C48 123.1(8)
C50 C49 H49 118.4
C48 C49 H49 118.4
C51 C50 C49 119.3(8)
C51 C50 H50 120.3
C49 C50 H50 120.3
C50 C51 C52 119.0(8)
C50 C51 C54 119.2(8)
C52 C51 C54 121.8(9)
C53 C52 C51 120.8(8)
C53 C52 H52 119.6
C51 C52 H52 119.6
C52 C53 C48 121.8(8)
C52 C53 H53 119.1
C48 C53 H53 119.1
C51 C54 H54A 109.5
C51 C54 H54B 109.5
H54A C54 H54B 109.5
C51 C54 H54C 109.5
H54A C54 H54C 109.5
H54B C54 H54C 109.5
C56 C55 Pt2 178.2(7)
C56 C55 Cd2 95.9(5)
Pt2 C55 Cd2 85.8(3)
C55 C56 C57 170.0(8)
C58 C57 C62 117.9(8)
C58 C57 C56 119.6(7)
C62 C57 C56 122.5(7)
C57 C58 C59 121.9(8)
C57 C58 H58 119
C59 C58 H58 119
C60 C59 C58 120.3(7)
C60 C59 H59 119.9
C58 C59 H59 119.9
C61 C60 C59 117.6(7)
C61 C60 C63 121.8(7)
C59 C60 C63 120.5(7)
C60 C61 C62 121.4(7)
C60 C61 H61 119.3
C62 C61 H61 119.3
C57 C62 C61 120.9(7)
C57 C62 H62 119.5
C61 C62 H62 119.5
C60 C63 H63A 109.5
C60 C63 H63B 109.5
H63A C63 H63B 109.5
C60 C63 H63C 109.5
H63A C63 H63C 109.5
H63B C63 H63C 109.5
C69 C64 C65 111.2(7)
C69 C64 Pt2 125.7(5)
C65 C64 Pt2 123.2(5)
C66 C65 F11 115.6(6)
C66 C65 C64 126.5(7)
F11 C65 C64 117.9(6)
F12 C66 C65 121.6(7)
F12 C66 C67 119.5(7)
C65 C66 C67 118.9(7)
C66 C67 F13 121.3(7)
C66 C67 C68 119.3(7)
F13 C67 C68 119.4(7)
C69 C68 C67 118.7(8)
C69 C68 F14 121.3(7)
C67 C68 F14 119.9(7)
C68 C69 C64 125.3(7)
C68 C69 F15 114.7(7)
C64 C69 F15 119.7(7)
C75 C70 C71 112.7(8)
C75 C70 Pt2 126.2(7)
C71 C70 Pt2 121.1(7)
F16 C71 C72 115.9(9)
F16 C71 C70 119.8(8)
C72 C71 C70 124.2(10)
F17 C72 C73 122.3(10)
F17 C72 C71 119.9(12)
C73 C72 C71 117.7(10)
C74 C73 C72 119.9(10)
C74 C73 F18 122.2(13)
C72 C73 F18 117.9(12)
C73 C74 C75 121.7(12)
C73 C74 F19 118.2(11)
C75 C74 F19 120.0(11)
F20 C75 C70 118.3(8)
F20 C75 C74 118.1(9)
C70 C75 C74 123.6(10)
N4 C76 C77 121.6(8)
N4 C76 H76 119.2
C77 C76 H76 119.2
C78 C77 C76 120.8(8)
C78 C77 H77 119.6
C76 C77 H77 119.6
C77 C78 C79 118.0(8)
C77 C78 H78 121
C79 C78 H78 121
C78 C79 C80 119.8(8)
C78 C79 H79 120.1
C80 C79 H79 120.1
N4 C80 C79 121.5(7)
N4 C80 C81 115.7(6)
C79 C80 C81 122.7(7)
N5 C81 C82 121.0(7)
N5 C81 C80 116.0(6)
C82 C81 C80 123.0(7)
C83 C82 C81 118.5(7)
C83 C82 H82 120.8
C81 C82 H82 120.8
C84 C83 C82 121.3(7)
C84 C83 H83 119.4
C82 C83 H83 119.4
C83 C84 C85 117.6(7)
C83 C84 H84 121.2
C85 C84 H84 121.2
N5 C85 C84 121.1(7)
N5 C85 C86 115.5(6)
C84 C85 C86 123.4(7)
N6 C86 C87 121.1(7)
N6 C86 C85 116.1(6)
C87 C86 C85 122.7(7)
C88 C87 C86 118.6(7)
C88 C87 H87 120.7
C86 C87 H87 120.7
C87 C88 C89 121.0(8)
C87 C88 H88 119.5
C89 C88 H88 119.5
C88 C89 C90 117.5(8)
C88 C89 H89 121.2
C90 C89 H89 121.2
N6 C90 C89 122.6(8)
N6 C90 H90 118.7
C89 C90 H90 118.7
O1 C91 C92 131.9(18)
O1 C91 C93 107.7(16)
C92 C91 C93 120.3(17)
C91 C92 H92A 109.5
C91 C92 H92B 109.5
H92A C92 H92B 109.5
C91 C92 H92C 109.5
H92A C92 H92C 109.5
H92B C92 H92C 109.5
C91 C93 H93A 109.5
C91 C93 H93B 109.5
H93A C93 H93B 109.5
C91 C93 H93C 109.4
H93A C93 H93C 109.5
H93B C93 H93C 109.5
O3 C94 C96 121.4(9)
O3 C94 C95 120.9(9)
C96 C94 C95 117.6(9)
C94 C95 H95A 109.5
C94 C95 H95B 109.5
H95A C95 H95B 109.5
C94 C95 H95C 109.5
H95A C95 H95C 109.5
H95B C95 H95C 109.5
C94 C96 H96A 109.5
C94 C96 H96B 109.5
H96A C96 H96B 109.5
C94 C96 H96C 109.5
H96A C96 H96C 109.5
H96B C96 H96C 109.5
O4 C97 C98 141(3)
O4 C97 C99 105(3)
C98 C97 C99 113(2)
C97 C98 H98A 109.8
C97 C98 H98B 109.6
H98A C98 H98B 109.3
C97 C98 H98C 109.7
H98A C98 H98C 109.3
H98B C98 H98C 109.3
C97 C99 H99A 109.4
C97 C99 H99B 109.5
H99A C99 H99B 109.5
C97 C99 H99C 109.5
H99A C99 H99C 109.5
H99B C99 H99C 109.5

loop_
_geom_bond_atom_site_label_1
_geom_bond_atom_site_label_2
_geom_bond_distance
Pt1 C10 2.004(8)
Pt1 C1 2.017(8)
Pt1 C25 2.048(7)
Pt1 C19 2.065(8)
Pt1 Cd1 3.0095(6)
Cd1 N2 2.317(6)
Cd1 N3 2.329(6)
Cd1 N1 2.345(6)
Cd1 C10 2.354(7)
Cd1 C1 2.464(7)
Cd1 C11 2.741(8)
F1 C20 1.368(9)
F2 C21 1.353(9)
F3 C22 1.366(9)
F4 C23 1.339(9)
F5 C24 1.341(9)
F6 C26 1.376(7)
F7 C27 1.359(8)
F8 C28 1.349(8)
F9 C29 1.363(8)
F10 C30 1.365(8)
N1 C35 1.346(9)
N1 C31 1.355(9)
N2 C36 1.332(9)
N2 C40 1.349(9)
N3 C45 1.336(9)
N3 C41 1.339(9)
C1 C2 1.213(10)
C2 C3 1.455(10)
C3 C4 1.388(10)
C3 C8 1.390(10)
C4 C5 1.386(11)
C4 H4 0.95
C5 C6 1.363(12)
C5 H5 0.95
C6 C7 1.391(12)
C6 C9 1.525(11)
C7 C8 1.404(11)
C7 H7 0.95
C8 H8 0.95
C9 H9A 0.98
C9 H9B 0.98
C9 H9C 0.98
C10 C11 1.225(10)
C11 C12 1.447(10)
C12 C17 1.388(11)
C12 C13 1.406(10)
C13 C14 1.411(11)
C13 H13 0.95
C14 C15 1.376(11)
C14 H14 0.95
C15 C16 1.381(11)
C15 C18 1.512(10)
C16 C17 1.420(11)
C16 H16 0.95
C17 H17 0.95
C18 H18A 0.98
C18 H18B 0.98
C18 H18C 0.98
C19 C20 1.376(10)
C19 C24 1.396(10)
C20 C21 1.368(11)
C21 C22 1.384(12)
C22 C23 1.358(12)
C23 C24 1.357(10)
C25 C26 1.387(9)
C25 C30 1.394(9)
C26 C27 1.364(10)
C27 C28 1.366(11)
C28 C29 1.377(10)
C29 C30 1.369(10)
C31 C32 1.372(11)
C31 H31 0.95
C32 C33 1.354(11)
C32 H32 0.95
C33 C34 1.398(11)
C33 H33 0.95
C34 C35 1.379(10)
C34 H34 0.95
C35 C36 1.485(10)
C36 C37 1.383(10)
C37 C38 1.370(11)
C37 H37 0.95
C38 C39 1.387(11)
C38 H38 0.95
C39 C40 1.399(10)
C39 H39 0.95
C40 C41 1.492(10)
C41 C42 1.390(10)
C42 C43 1.377(11)
C42 H42 0.95
C43 C44 1.385(12)
C43 H43 0.95
C44 C45 1.378(11)
C44 H44 0.95
C45 H45 0.95
O2 Cd2 2.399(6)
Pt2 C46 2.001(8)
Pt2 C55 2.030(8)
Pt2 C64 2.050(7)
Pt2 C70 2.062(8)
Pt2 Cd2 3.0320(5)
Cd2 N4 2.329(6)
Cd2 N5 2.338(6)
Cd2 N6 2.353(6)
Cd2 C55 2.405(8)
Cd2 C46 2.491(6)
F11 C65 1.379(8)
F12 C66 1.340(8)
F13 C67 1.363(8)
F14 C68 1.368(9)
F15 C69 1.372(8)
F16 C71 1.371(11)
F17 C72 1.332(11)
F18 C73 1.359(10)
F19 C74 1.353(13)
F20 C75 1.343(10)
N4 C76 1.340(9)
N4 C80 1.371(9)
N5 C81 1.337(9)
N5 C85 1.353(9)
N6 C90 1.330(9)
N6 C86 1.349(9)
C46 C47 1.216(10)
C47 C48 1.438(10)
C48 C49 1.392(10)
C48 C53 1.409(11)
C49 C50 1.393(10)
C49 H49 0.95
C50 C51 1.367(12)
C50 H50 0.95
C51 C52 1.415(12)
C51 C54 1.521(11)
C52 C53 1.357(11)
C52 H52 0.95
C53 H53 0.95
C54 H54A 0.98
C54 H54B 0.98
C54 H54C 0.98
C55 C56 1.192(10)
C56 C57 1.429(11)
C57 C58 1.368(11)
C57 C62 1.389(10)
C58 C59 1.409(11)
C58 H58 0.95
C59 C60 1.398(10)
C59 H59 0.95
C60 C61 1.384(10)
C60 C63 1.508(11)
C61 C62 1.404(10)
C61 H61 0.95
C62 H62 0.95
C63 H63A 0.98
C63 H63B 0.98
C63 H63C 0.98
C64 C69 1.370(10)
C64 C65 1.384(9)
C65 C66 1.347(10)
C66 C67 1.354(11)
C67 C68 1.364(11)
C68 C69 1.378(11)
C70 C75 1.365(12)
C70 C71 1.403(12)
C71 C72 1.399(13)
C72 C73 1.344(16)
C73 C74 1.335(16)
C74 C75 1.356(12)
C76 C77 1.402(11)
C76 H76 0.95
C77 C78 1.370(11)
C77 H77 0.95
C78 C79 1.382(11)
C78 H78 0.95
C79 C80 1.401(10)
C79 H79 0.95
C80 C81 1.497(9)
C81 C82 1.395(9)
C82 C83 1.377(11)
C82 H82 0.95
C83 C84 1.376(10)
C83 H83 0.95
C84 C85 1.402(10)
C84 H84 0.95
C85 C86 1.477(10)
C86 C87 1.393(10)
C87 C88 1.372(11)
C87 H87 0.95
C88 C89 1.364(11)
C88 H88 0.95
C89 C90 1.399(11)
C89 H89 0.95
C90 H90 0.95
O1 C91 1.131(18)
C91 C92 1.454(15)
C91 C93 1.495(15)
C92 H92A 0.98
C92 H92B 0.98
C92 H92C 0.98
C93 H93A 0.98
C93 H93B 0.98
C93 H93C 0.98
O3 C94 1.203(10)
C94 C96 1.467(12)
C94 C95 1.481(12)
C95 H95A 0.98
C95 H95B 0.98
C95 H95C 0.98
C96 H96A 0.98
C96 H96B 0.98
C96 H96C 0.98
O4 C97 1.056(16)
C97 C98 1.42(3)
C97 C99 1.63(3)
C98 H98A 0.9819
C98 H98B 0.9819
C98 H98C 0.9819
C99 H99A 0.98
C99 H99B 0.98
C99 H99C 0.98
